data_2238925
loop_
_publ_author_name
'Wang, Tao'
'Zhao, Jian-Ping'
'Bai, Sheng-Di'

_publ_section_title
;
 Tetrachlorido[<i>N</i>^2^,<i>N</i>^2'^-(dimethylsilanediyl)bis(<i>N</i>-<i>tert</i>-butyl-3-methylbenzimidamidato)-\k^2^<i>N</i>^2^,<i>N</i>^2'^]hafnium(IV)
;
_journal_coeditor_code SJ5366
_journal_issue 12
_journal_name_full 'Acta Crystallographica Section E'
_journal_page_first m654
_journal_paper_doi 10.1107/S1600536813030328
_journal_volume 69
_journal_year 2013
_chemical_formula_iupac '[Hf (C26 H40 N4 Si) Cl4]'
_chemical_formula_moiety 'C26 H40 Cl4 Hf N4 Si'
_chemical_formula_sum 'C26 H40 Cl4 Hf N4 Si'
_chemical_formula_weight 757
_chemical_name_systematic
Tetrachlorido[<i>N</i>^2^,<i>N</i>^2'^-(dimethylsilanediyl)bis(<i>N</i>-<i>tert</i>-butyl-3-methylbenzimidamide)-\k^2^<i>N</i>^2^,<i>N</i>^2'^]hafnium(IV)
_space_group_IT_number 15
_symmetry_cell_setting monoclinic
_symmetry_space_group_name_Hall '-C 2yc'
_symmetry_space_group_name_H-M 'C 1 2/c 1'
_atom_sites_solution_hydrogens geom
_atom_sites_solution_primary direct
_atom_sites_solution_secondary difmap
_audit_creation_method SHELXL-97
_cell_angle_alpha 90.00
_cell_angle_beta 103.276(3)
_cell_angle_gamma 90.00
_cell_formula_units_Z 4
_cell_length_a 9.4373(14)
_cell_length_b 17.992(3)
_cell_length_c 19.966(3)
_cell_measurement_reflns_used 2487
_cell_measurement_temperature 296(2)
_cell_measurement_theta_max 22.062
_cell_measurement_theta_min 2.490
_cell_volume 3299.5(9)
_computing_cell_refinement 'SAINT (Bruker, 2000)'
_computing_data_collection 'SMART (Bruker, 2000)'
_computing_data_reduction 'SAINT (Bruker, 2000)'
_computing_molecular_graphics 'SHELXTL/PC (Sheldrick, 2008)'
_computing_publication_material 'SHELXL97 (Sheldrick, 2008)'
_computing_structure_refinement 'SHELXL97 (Sheldrick, 2008)'
_computing_structure_solution 'SHELXS97 (Sheldrick, 2008)'
_diffrn_ambient_temperature 296(2)
_diffrn_measured_fraction_theta_full 0.999
_diffrn_measured_fraction_theta_max 0.999
_diffrn_measurement_device_type 'Bruker SMART area-detector'
_diffrn_measurement_method '\f and \w scans'
_diffrn_radiation_monochromator graphite
_diffrn_radiation_source 'fine-focus sealed tube'
_diffrn_radiation_type MoK\a
_diffrn_radiation_wavelength 0.71073
_diffrn_reflns_av_R_equivalents 0.0347
_diffrn_reflns_av_sigmaI/netI 0.0410
_diffrn_reflns_limit_h_max 7
_diffrn_reflns_limit_h_min -11
_diffrn_reflns_limit_k_max 19
_diffrn_reflns_limit_k_min -21
_diffrn_reflns_limit_l_max 23
_diffrn_reflns_limit_l_min -23
_diffrn_reflns_number 7121
_diffrn_reflns_theta_full 25.05
_diffrn_reflns_theta_max 25.05
_diffrn_reflns_theta_min 2.26
_diffrn_standards_decay_% 5.66
_diffrn_standards_number 0
_exptl_absorpt_coefficient_mu 3.543
_exptl_absorpt_correction_T_max 0.8428
_exptl_absorpt_correction_T_min 0.7647
_exptl_absorpt_correction_type multi-scan
_exptl_absorpt_process_details '(SADABS; Sheldrick, 1996)'
_exptl_crystal_colour Colorless
_exptl_crystal_density_diffrn 1.524
_exptl_crystal_density_method 'not measured'
_exptl_crystal_description Block
_exptl_crystal_F_000 1512
_exptl_crystal_size_max 0.08
_exptl_crystal_size_mid 0.05
_exptl_crystal_size_min 0.05
_refine_diff_density_max 0.532
_refine_diff_density_min -0.288
_refine_ls_extinction_method none
_refine_ls_goodness_of_fit_ref 1.020
_refine_ls_hydrogen_treatment constr
_refine_ls_matrix_type full
_refine_ls_number_parameters 169
_refine_ls_number_reflns 2920
_refine_ls_number_restraints 0
_refine_ls_restrained_S_all 1.020
_refine_ls_R_factor_all 0.0384
_refine_ls_R_factor_gt 0.0283
_refine_ls_shift/su_max 0.001
_refine_ls_shift/su_mean 0.000
_refine_ls_structure_factor_coef Fsqd
_refine_ls_weighting_details 'calc w=1/[\s^2^(Fo^2^)+(0.0266P)^2^] where P=(Fo^2^+2Fc^2^)/3'
_refine_ls_weighting_scheme calc
_refine_ls_wR_factor_gt 0.0570
_refine_ls_wR_factor_ref 0.0606
_reflns_number_gt 2446
_reflns_number_total 2920
_reflns_threshold_expression I>2\s(I)
_cod_data_source_file sj5366.cif
_cod_data_source_block I
_cod_original_cell_volume 3299.5(8)
_cod_original_sg_symbol_H-M 'C 2/c'
_cod_database_code 2238925

loop_
_symmetry_equiv_pos_as_xyz
'x, y, z'
'-x, y, -z+1/2'
'x+1/2, y+1/2, z'
'-x+1/2, y+1/2, -z+1/2'
'-x, -y, -z'
'x, -y, z-1/2'
'-x+1/2, -y+1/2, -z'
'x+1/2, -y+1/2, z-1/2'

loop_
_atom_site_type_symbol
_atom_site_label
_atom_site_fract_x
_atom_site_fract_y
_atom_site_fract_z
_atom_site_U_iso_or_equiv
_atom_site_adp_type
_atom_site_calc_flag
_atom_site_refinement_flags
_atom_site_occupancy
_atom_site_symmetry_multiplicity
Hf Hf1 0.5000 0.540155(12) 0.2500 0.03621(10) Uani d S 1 2
Cl Cl1 0.63951(14) 0.53649(6) 0.36889(6) 0.0584(3) Uani d . 1 1
Cl Cl2 0.33063(15) 0.63063(6) 0.27686(7) 0.0666(4) Uani d . 1 1
Si Si1 0.5000 0.37014(8) 0.2500 0.0430(4) Uani d S 1 2
N N1 0.2205(4) 0.47999(19) 0.33427(18) 0.0510(10) Uani d . 1 1
H H1 0.2186 0.5176 0.3074 0.061 Uiso calc R 1 1
N N2 0.3964(3) 0.43808(16) 0.28086(16) 0.0363(8) Uani d . 1 1
C C1 0.1179(5) 0.4877(3) 0.3814(2) 0.0589(13) Uani d . 1 1
C C2 0.2003(7) 0.4884(4) 0.4547(3) 0.120(3) Uani d . 1 1
H H2A 0.2335 0.4390 0.4683 0.180 Uiso calc R 1 1
H H2B 0.1379 0.5055 0.4833 0.180 Uiso calc R 1 1
H H2C 0.2825 0.5210 0.4596 0.180 Uiso calc R 1 1
C C3 0.0055(7) 0.4271(3) 0.3680(4) 0.112(3) Uani d . 1 1
H H3A -0.0378 0.4246 0.3196 0.168 Uiso calc R 1 1
H H3B -0.0685 0.4375 0.3926 0.168 Uiso calc R 1 1
H H3C 0.0509 0.3804 0.3832 0.168 Uiso calc R 1 1
C C4 0.0435(7) 0.5621(3) 0.3634(3) 0.0891(19) Uani d . 1 1
H H4A 0.1146 0.6012 0.3732 0.134 Uiso calc R 1 1
H H4B -0.0279 0.5693 0.3901 0.134 Uiso calc R 1 1
H H4C -0.0033 0.5630 0.3153 0.134 Uiso calc R 1 1
C C5 0.3128(4) 0.4280(2) 0.32526(19) 0.0337(9) Uani d . 1 1
C C6 0.3272(5) 0.3587(2) 0.3673(2) 0.0415(10) Uani d . 1 1
C C7 0.4307(5) 0.3561(2) 0.4283(2) 0.0510(11) Uani d . 1 1
H H7 0.4860 0.3984 0.4429 0.061 Uiso calc R 1 1
C C8 0.4556(7) 0.2921(3) 0.4691(3) 0.0682(15) Uani d . 1 1
C C9 0.3727(8) 0.2312(3) 0.4451(3) 0.089(2) Uani d . 1 1
H H9 0.3867 0.1879 0.4712 0.107 Uiso calc R 1 1
C C10 0.2714(8) 0.2312(3) 0.3850(3) 0.088(2) Uani d . 1 1
H H10 0.2182 0.1883 0.3706 0.105 Uiso calc R 1 1
C C11 0.2455(6) 0.2957(2) 0.3440(3) 0.0652(14) Uani d . 1 1
H H11 0.1760 0.2960 0.3026 0.078 Uiso calc R 1 1
C C12 0.5689(8) 0.2921(4) 0.5360(3) 0.112(2) Uani d . 1 1
H H12A 0.5769 0.2430 0.5554 0.167 Uiso calc R 1 1
H H12B 0.5408 0.3264 0.5674 0.167 Uiso calc R 1 1
H H12C 0.6611 0.3068 0.5276 0.167 Uiso calc R 1 1
C C13 0.6240(6) 0.3125(3) 0.3154(2) 0.0676(15) Uani d . 1 1
H H13A 0.6920 0.2872 0.2943 0.101 Uiso calc R 1 1
H H13B 0.5681 0.2768 0.3340 0.101 Uiso calc R 1 1
H H13C 0.6761 0.3439 0.3517 0.101 Uiso calc R 1 1

loop_
_atom_site_aniso_label
_atom_site_aniso_U_11
_atom_site_aniso_U_22
_atom_site_aniso_U_33
_atom_site_aniso_U_12
_atom_site_aniso_U_13
_atom_site_aniso_U_23
Hf1 0.04771(16) 0.03029(14) 0.03166(14) 0.000 0.01126(11) 0.000
Cl1 0.0724(8) 0.0574(7) 0.0391(6) -0.0115(6) -0.0002(5) 0.0005(5)
Cl2 0.0921(10) 0.0479(7) 0.0683(8) 0.0238(7) 0.0361(8) 0.0044(6)
Si1 0.0556(11) 0.0302(8) 0.0490(11) 0.000 0.0241(9) 0.000
N1 0.056(2) 0.056(2) 0.048(2) 0.0136(19) 0.0266(19) 0.0120(17)
N2 0.0409(19) 0.0351(17) 0.0345(18) -0.0027(15) 0.0123(16) 0.0020(14)
C1 0.054(3) 0.080(3) 0.049(3) 0.014(3) 0.025(2) 0.000(2)
C2 0.109(5) 0.207(7) 0.044(4) 0.072(5) 0.018(4) -0.010(4)
C3 0.096(5) 0.095(4) 0.174(8) -0.010(4) 0.093(5) -0.014(5)
C4 0.091(4) 0.092(4) 0.100(5) 0.042(4) 0.055(4) 0.014(3)
C5 0.035(2) 0.037(2) 0.028(2) -0.0086(19) 0.0047(18) -0.0062(16)
C6 0.058(3) 0.036(2) 0.039(3) -0.004(2) 0.028(2) -0.0045(18)
C7 0.061(3) 0.047(3) 0.048(3) 0.000(2) 0.020(2) 0.005(2)
C8 0.097(4) 0.062(3) 0.054(3) 0.020(3) 0.035(3) 0.015(3)
C9 0.174(7) 0.041(3) 0.076(4) 0.008(4) 0.076(5) 0.011(3)
C10 0.160(7) 0.041(3) 0.080(4) -0.033(3) 0.062(5) -0.015(3)
C11 0.085(4) 0.058(3) 0.061(3) -0.023(3) 0.032(3) -0.013(3)
C12 0.134(6) 0.123(5) 0.072(5) 0.036(5) 0.013(4) 0.039(4)
C13 0.084(4) 0.062(3) 0.071(4) 0.030(3) 0.045(3) 0.025(3)

loop_
_atom_type_symbol
_atom_type_description
_atom_type_scat_dispersion_real
_atom_type_scat_dispersion_imag
_atom_type_scat_source
C C 0.0033 0.0016 'International Tables Vol C Tables 4.2.6.8 and 6.1.1.4'
H H 0.0000 0.0000 'International Tables Vol C Tables 4.2.6.8 and 6.1.1.4'
N N 0.0061 0.0033 'International Tables Vol C Tables 4.2.6.8 and 6.1.1.4'
Si Si 0.0817 0.0704 'International Tables Vol C Tables 4.2.6.8 and 6.1.1.4'
Cl Cl 0.1484 0.1585 'International Tables Vol C Tables 4.2.6.8 and 6.1.1.4'
Hf Hf -0.5830 6.1852 'International Tables Vol C Tables 4.2.6.8 and 6.1.1.4'

loop_
_geom_angle_atom_site_label_1
_geom_angle_atom_site_label_2
_geom_angle_atom_site_label_3
_geom_angle_site_symmetry_1
_geom_angle_site_symmetry_3
_geom_angle
N2 Hf1 N2 . 2_655 69.32(16)
N2 Hf1 Cl2 . 2_655 164.88(9)
N2 Hf1 Cl2 2_655 2_655 97.96(9)
N2 Hf1 Cl2 . . 97.96(9)
N2 Hf1 Cl2 2_655 . 164.88(9)
Cl2 Hf1 Cl2 2_655 . 95.71(6)
N2 Hf1 Cl1 . 2_655 94.22(9)
N2 Hf1 Cl1 2_655 2_655 83.21(9)
Cl2 Hf1 Cl1 2_655 2_655 92.23(4)
Cl2 Hf1 Cl1 . 2_655 89.86(4)
N2 Hf1 Cl1 . . 83.21(9)
N2 Hf1 Cl1 2_655 . 94.22(9)
Cl2 Hf1 Cl1 2_655 . 89.86(4)
Cl2 Hf1 Cl1 . . 92.23(4)
Cl1 Hf1 Cl1 2_655 . 176.89(5)
N2 Hf1 Si1 . . 34.66(8)
N2 Hf1 Si1 2_655 . 34.66(8)
Cl2 Hf1 Si1 2_655 . 132.14(3)
Cl2 Hf1 Si1 . . 132.14(3)
Cl1 Hf1 Si1 2_655 . 88.45(3)
Cl1 Hf1 Si1 . . 88.45(3)
N2 Si1 N2 2_655 . 92.2(2)
N2 Si1 C13 2_655 2_655 116.87(18)
N2 Si1 C13 . 2_655 108.80(19)
N2 Si1 C13 2_655 . 108.80(19)
N2 Si1 C13 . . 116.87(18)
C13 Si1 C13 2_655 . 112.1(3)
N2 Si1 Hf1 2_655 . 46.09(10)
N2 Si1 Hf1 . . 46.09(10)
C13 Si1 Hf1 2_655 . 123.93(17)
C13 Si1 Hf1 . . 123.93(17)
C5 N1 C1 . . 133.8(4)
C5 N1 H1 . . 113.1
C1 N1 H1 . . 113.1
C5 N2 Si1 . . 127.0(3)
C5 N2 Hf1 . . 131.4(2)
Si1 N2 Hf1 . . 99.25(14)
C2 C1 C3 . . 111.6(5)
C2 C1 N1 . . 110.4(4)
C3 C1 N1 . . 110.6(4)
C2 C1 C4 . . 109.5(5)
C3 C1 C4 . . 109.2(5)
N1 C1 C4 . . 105.2(4)
C1 C2 H2A . . 109.5
C1 C2 H2B . . 109.5
H2A C2 H2B . . 109.5
C1 C2 H2C . . 109.5
H2A C2 H2C . . 109.5
H2B C2 H2C . . 109.5
C1 C3 H3A . . 109.5
C1 C3 H3B . . 109.5
H3A C3 H3B . . 109.5
C1 C3 H3C . . 109.5
H3A C3 H3C . . 109.5
H3B C3 H3C . . 109.5
C1 C4 H4A . . 109.5
C1 C4 H4B . . 109.5
H4A C4 H4B . . 109.5
C1 C4 H4C . . 109.5
H4A C4 H4C . . 109.5
H4B C4 H4C . . 109.5
N1 C5 N2 . . 120.5(3)
N1 C5 C6 . . 119.6(3)
N2 C5 C6 . . 119.9(3)
C7 C6 C11 . . 119.6(4)
C7 C6 C5 . . 118.7(4)
C11 C6 C5 . . 121.5(4)
C6 C7 C8 . . 122.2(5)
C6 C7 H7 . . 118.9
C8 C7 H7 . . 118.9
C9 C8 C7 . . 116.7(5)
C9 C8 C12 . . 122.9(5)
C7 C8 C12 . . 120.4(5)
C10 C9 C8 . . 122.8(5)
C10 C9 H9 . . 118.6
C8 C9 H9 . . 118.6
C9 C10 C11 . . 120.6(5)
C9 C10 H10 . . 119.7
C11 C10 H10 . . 119.7
C6 C11 C10 . . 117.9(5)
C6 C11 H11 . . 121.0
C10 C11 H11 . . 121.0
C8 C12 H12A . . 109.5
C8 C12 H12B . . 109.5
H12A C12 H12B . . 109.5
C8 C12 H12C . . 109.5
H12A C12 H12C . . 109.5
H12B C12 H12C . . 109.5
Si1 C13 H13A . . 109.5
Si1 C13 H13B . . 109.5
H13A C13 H13B . . 109.5
Si1 C13 H13C . . 109.5
H13A C13 H13C . . 109.5
H13B C13 H13C . . 109.5

loop_
_geom_bond_atom_site_label_1
_geom_bond_atom_site_label_2
_geom_bond_site_symmetry_2
_geom_bond_distance
_geom_bond_publ_flag
Hf1 N2 . 2.233(3) y
Hf1 N2 2_655 2.233(3) ?
Hf1 Cl2 2_655 2.4261(11) ?
Hf1 Cl2 . 2.4261(11) y
Hf1 Cl1 2_655 2.4366(11) ?
Hf1 Cl1 . 2.4366(11) y
Hf1 Si1 . 3.0588(16) y
Si1 N2 2_655 1.762(3) ?
Si1 N2 . 1.762(3) y
Si1 C13 2_655 1.857(5) ?
Si1 C13 . 1.857(5) y
N1 C5 . 1.318(5) y
N1 C1 . 1.504(5) y
N1 H1 . 0.8600 y
N2 C5 . 1.327(5) ?
C1 C2 . 1.491(7) ?
C1 C3 . 1.502(7) ?
C1 C4 . 1.516(7) ?
C2 H2A . 0.9600 ?
C2 H2B . 0.9600 ?
C2 H2C . 0.9600 ?
C3 H3A . 0.9600 ?
C3 H3B . 0.9600 ?
C3 H3C . 0.9600 ?
C4 H4A . 0.9600 ?
C4 H4B . 0.9600 ?
C4 H4C . 0.9600 ?
C5 C6 . 1.491(5) ?
C6 C7 . 1.377(6) ?
C6 C11 . 1.390(6) ?
C7 C8 . 1.399(6) ?
C7 H7 . 0.9300 ?
C8 C9 . 1.368(8) ?
C8 C12 . 1.507(8) ?
C9 C10 . 1.351(8) ?
C9 H9 . 0.9300 ?
C10 C11 . 1.409(7) ?
C10 H10 . 0.9300 ?
C11 H11 . 0.9300 ?
C12 H12A . 0.9600 ?
C12 H12B . 0.9600 ?
C12 H12C . 0.9600 ?
C13 H13A . 0.9600 ?
C13 H13B . 0.9600 ?
C13 H13C . 0.9600 ?
